data_4312727
loop_
_publ_author_name
'Wonyoung Choe'
'A. O. Pecharsky'
'Michael W\"orle'
'Gordon J. Miller'

_publ_section_title
;
 "Nanoscale Zippers" in Gd5(SixGe1-x)4: Symmetry and Chemical Influences
 on the Nanoscale Zipping Action
;
_journal_name_full 'Inorganic Chemistry'
_journal_page_first 8223
_journal_page_last 8229
_journal_paper_doi 10.1021/ic034941z
_journal_volume 42
_journal_year 2003
_chemical_formula_sum 'Gd6.67 Ge3.33 Si2'
_chemical_formula_weight 1346.48
_chemical_name_systematic
; 
 ? 
;
_space_group_IT_number 62
_symmetry_cell_setting orthorhombic
_symmetry_space_group_name_Hall '-P 2ac 2n'
_symmetry_space_group_name_H-M 'P n m a'
_atom_sites_solution_hydrogens geom
_atom_sites_solution_primary direct
_atom_sites_solution_secondary difmap
_audit_creation_method SHELXL-97
_cell_angle_alpha 90.00
_cell_angle_beta 90.00
_cell_angle_gamma 90.00
_cell_formula_units_Z 3
_cell_length_a 7.6652(12)
_cell_length_b 14.809(2)
_cell_length_c 7.7695(12)
_cell_measurement_temperature 293(2)
_cell_volume 881.9(2)
_computing_structure_refinement 'SHELXL-97 (Sheldrick, 1997)'
_computing_structure_solution 'SHELXS-97 (Sheldrick, 1990)'
_diffrn_ambient_temperature 293(2)
_diffrn_measured_fraction_theta_full 0.938
_diffrn_measured_fraction_theta_max 0.938
_diffrn_radiation_monochromator graphite
_diffrn_radiation_source 'fine-focus sealed tube'
_diffrn_radiation_type MoK\a
_diffrn_radiation_wavelength 0.71073
_diffrn_reflns_av_R_equivalents 0.0978
_diffrn_reflns_av_sigmaI/netI 0.0554
_diffrn_reflns_limit_h_max 9
_diffrn_reflns_limit_h_min -9
_diffrn_reflns_limit_k_max 19
_diffrn_reflns_limit_k_min -18
_diffrn_reflns_limit_l_max 10
_diffrn_reflns_limit_l_min -9
_diffrn_reflns_number 6358
_diffrn_reflns_theta_full 27.73
_diffrn_reflns_theta_max 27.73
_diffrn_reflns_theta_min 2.75
_exptl_absorpt_coefficient_mu 45.542
_exptl_crystal_density_diffrn 7.605
_exptl_crystal_density_method 'not measured'
_exptl_crystal_F_000 1684
_refine_diff_density_max 3.467
_refine_diff_density_min -3.196
_refine_diff_density_rms 0.731
_refine_ls_extinction_method none
_refine_ls_goodness_of_fit_ref 0.811
_refine_ls_hydrogen_treatment mixed
_refine_ls_matrix_type full
_refine_ls_number_parameters 49
_refine_ls_number_reflns 1004
_refine_ls_number_restraints 0
_refine_ls_restrained_S_all 0.811
_refine_ls_R_factor_all 0.0540
_refine_ls_R_factor_gt 0.0421
_refine_ls_shift/su_max 0.000
_refine_ls_shift/su_mean 0.000
_refine_ls_structure_factor_coef Fsqd
_refine_ls_weighting_details 'calc w=1/[\s^2^(Fo^2^)+(0.1000P)^2^+0.0000P] where P=(Fo^2^+2Fc^2^)/3'
_refine_ls_weighting_scheme calc
_refine_ls_wR_factor_gt 0.1064
_refine_ls_wR_factor_ref 0.1128
_reflns_number_gt 828
_reflns_number_total 1004
_reflns_threshold_expression >2sigma(I)
_cod_data_source_file ic034941zsi20030808_090521.cif
_cod_data_source_block mil84d_2
_cod_original_cell_volume 882.0(2)
_cod_database_code 4312727

loop_
_symmetry_equiv_pos_as_xyz
'x, y, z'
'-x+1/2, -y, z+1/2'
'-x, y+1/2, -z'
'x+1/2, -y+1/2, -z+1/2'
'-x, -y, -z'
'x-1/2, y, -z-1/2'
'x, -y-1/2, z'
'-x-1/2, y-1/2, z-1/2'

loop_
_atom_site_label
_atom_site_type_symbol
_atom_site_fract_x
_atom_site_fract_y
_atom_site_fract_z
_atom_site_U_iso_or_equiv
_atom_site_adp_type
_atom_site_occupancy
_atom_site_symmetry_multiplicity
_atom_site_calc_flag
_atom_site_refinement_flags
_atom_site_disorder_assembly
_atom_site_disorder_group
Gd1 Gd 0.97892(9) 0.40015(5) 0.17899(9) 0.0083(2) Uani 1 1 d . . .
Gd2 Gd 0.62505(9) 0.38272(5) 0.83741(9) 0.0071(2) Uani 1 1 d . . .
Gd3 Gd 0.20766(12) 0.7500 0.49960(12) 0.0073(3) Uani 1 2 d S . .
T1G Ge 0.7843(2) 0.45651(11) 0.5336(2) 0.0077(6) Uani 0.752(6) 1 d P . .
T1S Si 0.7843(2) 0.45651(11) 0.5336(2) 0.0077(6) Uani 0.25 1 d P . .
T2G Ge 0.0809(3) 0.7500 0.1109(3) 0.0061(9) Uani 0.588(8) 2 d SP . .
T2S Si 0.0809(3) 0.7500 0.1109(3) 0.0061(9) Uani 0.41 2 d SP . .
T3G Ge 0.3211(3) 0.7500 0.8672(4) 0.0082(8) Uani 0.649(8) 2 d SP . .
T3S Si 0.3211(3) 0.7500 0.8672(4) 0.0082(8) Uani 0.35 2 d SP . .

loop_
_atom_site_aniso_label
_atom_site_aniso_U_11
_atom_site_aniso_U_22
_atom_site_aniso_U_33
_atom_site_aniso_U_23
_atom_site_aniso_U_13
_atom_site_aniso_U_12
Gd1 0.0100(4) 0.0098(4) 0.0051(4) 0.0005(3) 0.0011(3) 0.0019(3)
Gd2 0.0100(4) 0.0081(4) 0.0031(4) 0.0005(2) 0.0005(2) -0.0002(3)
Gd3 0.0089(5) 0.0098(5) 0.0031(6) 0.000 -0.0003(4) 0.000
T1G 0.0094(10) 0.0086(9) 0.0051(10) 0.0021(7) 0.0001(7) -0.0001(6)
T1S 0.0094(10) 0.0086(9) 0.0051(10) 0.0021(7) 0.0001(7) -0.0001(6)
T2G 0.0045(14) 0.0111(15) 0.0027(15) 0.000 -0.0009(11) 0.000
T2S 0.0045(14) 0.0111(15) 0.0027(15) 0.000 -0.0009(11) 0.000
T3G 0.0086(14) 0.0104(14) 0.0058(15) 0.000 0.0000(11) 0.000
T3S 0.0086(14) 0.0104(14) 0.0058(15) 0.000 0.0000(11) 0.000

loop_
_atom_type_symbol
_atom_type_description
_atom_type_scat_dispersion_real
_atom_type_scat_dispersion_imag
_atom_type_scat_source
Si Si 0.0817 0.0704 'International Tables Vol C Tables 4.2.6.8 and 6.1.1.4'
Ge Ge 0.1547 1.8001 'International Tables Vol C Tables 4.2.6.8 and 6.1.1.4'
Gd Gd -0.1653 3.9035 'International Tables Vol C Tables 4.2.6.8 and 6.1.1.4'

loop_
_geom_angle_atom_site_label_1
_geom_angle_atom_site_label_2
_geom_angle_atom_site_label_3
_geom_angle
_geom_angle_site_symmetry_1
_geom_angle_site_symmetry_3
_geom_angle_publ_flag
T1S Gd1 T1G 0.00(9) 6_656 6_656 ?
T1S Gd1 T3S 94.27(6) 6_656 2_664 ?
T1G Gd1 T3S 94.27(6) 6_656 2_664 ?
T1S Gd1 T3G 94.27(6) 6_656 2_664 ?
T1G Gd1 T3G 94.27(6) 6_656 2_664 ?
T3S Gd1 T3G 0.00(9) 2_664 2_664 ?
T1S Gd1 T1S 96.64(5) 6_656 2_664 ?
T1G Gd1 T1S 96.64(5) 6_656 2_664 ?
T3S Gd1 T1S 169.06(6) 2_664 2_664 ?
T3G Gd1 T1S 169.06(6) 2_664 2_664 ?
T1S Gd1 T1G 96.64(5) 6_656 2_664 ?
T1G Gd1 T1G 96.64(5) 6_656 2_664 ?
T3S Gd1 T1G 169.06(6) 2_664 2_664 ?
T3G Gd1 T1G 169.06(6) 2_664 2_664 ?
T1S Gd1 T1G 0.00(5) 2_664 2_664 ?
T1S Gd1 T2S 85.26(6) 6_656 5_665 ?
T1G Gd1 T2S 85.26(6) 6_656 5_665 ?
T3S Gd1 T2S 84.46(5) 2_664 5_665 ?
T3G Gd1 T2S 84.46(5) 2_664 5_665 ?
T1S Gd1 T2S 97.15(5) 2_664 5_665 ?
T1G Gd1 T2S 97.15(5) 2_664 5_665 ?
T1S Gd1 T2G 85.26(6) 6_656 5_665 ?
T1G Gd1 T2G 85.26(6) 6_656 5_665 ?
T3S Gd1 T2G 84.46(5) 2_664 5_665 ?
T3G Gd1 T2G 84.46(5) 2_664 5_665 ?
T1S Gd1 T2G 97.15(5) 2_664 5_665 ?
T1G Gd1 T2G 97.15(5) 2_664 5_665 ?
T2S Gd1 T2G 0.00(11) 5_665 5_665 ?
T1S Gd1 T3S 133.79(6) 6_656 5_666 ?
T1G Gd1 T3S 133.79(6) 6_656 5_666 ?
T3S Gd1 T3S 84.81(4) 2_664 5_666 ?
T3G Gd1 T3S 84.81(4) 2_664 5_666 ?
T1S Gd1 T3S 88.16(5) 2_664 5_666 ?
T1G Gd1 T3S 88.16(5) 2_664 5_666 ?
T2S Gd1 T3S 48.60(7) 5_665 5_666 ?
T2G Gd1 T3S 48.60(7) 5_665 5_666 ?
T1S Gd1 T3G 133.79(6) 6_656 5_666 ?
T1G Gd1 T3G 133.79(6) 6_656 5_666 ?
T3S Gd1 T3G 84.81(4) 2_664 5_666 ?
T3G Gd1 T3G 84.81(4) 2_664 5_666 ?
T1S Gd1 T3G 88.16(5) 2_664 5_666 ?
T1G Gd1 T3G 88.16(5) 2_664 5_666 ?
T2S Gd1 T3G 48.60(7) 5_665 5_666 ?
T2G Gd1 T3G 48.60(7) 5_665 5_666 ?
T3S Gd1 T3G 0.00(6) 5_666 5_666 ?
T1S Gd1 T1G 139.40(6) 6_656 . ?
T1G Gd1 T1G 139.40(6) 6_656 . ?
T3S Gd1 T1G 90.66(6) 2_664 . ?
T3G Gd1 T1G 90.66(6) 2_664 . ?
T1S Gd1 T1G 80.56(3) 2_664 . ?
T1G Gd1 T1G 80.56(3) 2_664 . ?
T2S Gd1 T1G 135.34(6) 5_665 . ?
T2G Gd1 T1G 135.34(6) 5_665 . ?
T3S Gd1 T1G 86.77(6) 5_666 . ?
T3G Gd1 T1G 86.77(6) 5_666 . ?
T1G Gd2 T1S 91.01(3) . 2_665 ?
T1G Gd2 T1G 91.01(3) . 2_665 ?
T1S Gd2 T1G 0.00(7) 2_665 2_665 ?
T1G Gd2 T1S 120.35(6) . 6_557 ?
T1S Gd2 T1S 74.66(5) 2_665 6_557 ?
T1G Gd2 T1S 74.66(5) 2_665 6_557 ?
T1G Gd2 T1G 120.35(6) . 6_557 ?
T1S Gd2 T1G 74.66(5) 2_665 6_557 ?
T1G Gd2 T1G 74.66(5) 2_665 6_557 ?
T1S Gd2 T1G 0.00(3) 6_557 6_557 ?
T1G Gd2 T2S 92.29(6) . 5_666 ?
T1S Gd2 T2S 106.54(6) 2_665 5_666 ?
T1G Gd2 T2S 106.54(6) 2_665 5_666 ?
T1S Gd2 T2S 147.36(6) 6_557 5_666 ?
T1G Gd2 T2S 147.36(6) 6_557 5_666 ?
T1G Gd2 T2G 92.29(6) . 5_666 ?
T1S Gd2 T2G 106.54(6) 2_665 5_666 ?
T1G Gd2 T2G 106.54(6) 2_665 5_666 ?
T1S Gd2 T2G 147.36(6) 6_557 5_666 ?
T1G Gd2 T2G 147.36(6) 6_557 5_666 ?
T2S Gd2 T2G 0.00(10) 5_666 5_666 ?
T1G Gd2 T3S 143.70(6) . 5_667 ?
T1S Gd2 T3S 95.78(5) 2_665 5_667 ?
T1G Gd2 T3S 95.78(5) 2_665 5_667 ?
T1S Gd2 T3S 95.79(6) 6_557 5_667 ?
T1G Gd2 T3S 95.79(6) 6_557 5_667 ?
T2S Gd2 T3S 51.60(7) 5_666 5_667 ?
T2G Gd2 T3S 51.60(7) 5_666 5_667 ?
T1G Gd2 T3G 143.70(6) . 5_667 ?
T1S Gd2 T3G 95.78(5) 2_665 5_667 ?
T1G Gd2 T3G 95.78(5) 2_665 5_667 ?
T1S Gd2 T3G 95.79(6) 6_557 5_667 ?
T1G Gd2 T3G 95.79(6) 6_557 5_667 ?
T2S Gd2 T3G 51.60(7) 5_666 5_667 ?
T2G Gd2 T3G 51.60(7) 5_666 5_667 ?
T3S Gd2 T3G 0.00(10) 5_667 5_667 ?
T1G Gd2 T2S 89.47(6) . 2_565 ?
T1S Gd2 T2S 160.93(5) 2_665 2_565 ?
T1G Gd2 T2S 160.93(5) 2_665 2_565 ?
T1S Gd2 T2S 88.68(6) 6_557 2_565 ?
T1G Gd2 T2S 88.68(6) 6_557 2_565 ?
T2S Gd2 T2S 92.49(4) 5_666 2_565 ?
T2G Gd2 T2S 92.49(4) 5_666 2_565 ?
T3S Gd2 T2S 95.07(6) 5_667 2_565 ?
T3G Gd2 T2S 95.07(6) 5_667 2_565 ?
T1G Gd2 T2G 89.47(6) . 2_565 ?
T1S Gd2 T2G 160.93(5) 2_665 2_565 ?
T1G Gd2 T2G 160.93(5) 2_665 2_565 ?
T1S Gd2 T2G 88.68(6) 6_557 2_565 ?
T1G Gd2 T2G 88.68(6) 6_557 2_565 ?
T2S Gd2 T2G 92.49(4) 5_666 2_565 ?
T2G Gd2 T2G 92.49(4) 5_666 2_565 ?
T3S Gd2 T2G 95.07(6) 5_667 2_565 ?
T3G Gd2 T2G 95.07(6) 5_667 2_565 ?
T2S Gd2 T2G 0.00(8) 2_565 2_565 ?
T3G Gd3 T2S 89.76(7) . 6_656 ?
T3G Gd3 T2G 89.76(7) . 6_656 ?
T2S Gd3 T2G 0.00(10) 6_656 6_656 ?
T3G Gd3 T1S 94.27(4) . 5_666 ?
T2S Gd3 T1S 87.51(4) 6_656 5_666 ?
T2G Gd3 T1S 87.51(4) 6_656 5_666 ?
T3G Gd3 T1G 94.27(4) . 5_666 ?
T2S Gd3 T1G 87.51(4) 6_656 5_666 ?
T2G Gd3 T1G 87.51(4) 6_656 5_666 ?
T1S Gd3 T1G 0.000(5) 5_666 5_666 ?
T3G Gd3 T1S 94.27(4) . 3_656 ?
T2S Gd3 T1S 87.51(4) 6_656 3_656 ?
T2G Gd3 T1S 87.51(4) 6_656 3_656 ?
T1S Gd3 T1S 170.10(7) 5_666 3_656 ?
T1G Gd3 T1S 170.10(7) 5_666 3_656 ?
T3G Gd3 T1G 94.27(4) . 3_656 ?
T2S Gd3 T1G 87.51(4) 6_656 3_656 ?
T2G Gd3 T1G 87.51(4) 6_656 3_656 ?
T1S Gd3 T1G 170.10(7) 5_666 3_656 ?
T1G Gd3 T1G 170.10(7) 5_666 3_656 ?
T1S Gd3 T1G 0.00(7) 3_656 3_656 ?
T3G Gd3 T3S 87.68(5) . 6_557 ?
T2S Gd3 T3S 177.44(8) 6_656 6_557 ?
T2G Gd3 T3S 177.44(8) 6_656 6_557 ?
T1S Gd3 T3S 92.68(4) 5_666 6_557 ?
T1G Gd3 T3S 92.68(4) 5_666 6_557 ?
T1S Gd3 T3S 92.68(4) 3_656 6_557 ?
T1G Gd3 T3S 92.68(4) 3_656 6_557 ?
T3G Gd3 T3G 87.68(5) . 6_557 ?
T2S Gd3 T3G 177.44(8) 6_656 6_557 ?
T2G Gd3 T3G 177.44(8) 6_656 6_557 ?
T1S Gd3 T3G 92.68(4) 5_666 6_557 ?
T1G Gd3 T3G 92.68(4) 5_666 6_557 ?
T1S Gd3 T3G 92.68(4) 3_656 6_557 ?
T1G Gd3 T3G 92.68(4) 3_656 6_557 ?
T3S Gd3 T3G 0.00(3) 6_557 6_557 ?
T3G Gd3 T2G 179.11(7) . . ?
T2S Gd3 T2G 91.13(5) 6_656 . ?
T2G Gd3 T2G 91.13(5) 6_656 . ?
T1S Gd3 T2G 85.77(4) 5_666 . ?
T1G Gd3 T2G 85.77(4) 5_666 . ?
T1S Gd3 T2G 85.77(4) 3_656 . ?
T1G Gd3 T2G 85.77(4) 3_656 . ?
T3S Gd3 T2G 91.43(7) 6_557 . ?
T3G Gd3 T2G 91.43(7) 6_557 . ?
Gd2 T1G Gd2 147.41(7) . 2_664 ?
Gd2 T1G Gd1 90.87(5) . 6_556 ?
Gd2 T1G Gd1 97.26(5) 2_664 6_556 ?
Gd2 T1G Gd2 87.52(5) . 6_657 ?
Gd2 T1G Gd2 105.34(5) 2_664 6_657 ?
Gd1 T1G Gd2 139.92(7) 6_556 6_657 ?
Gd2 T1G Gd3 72.46(4) . 5_666 ?
Gd2 T1G Gd3 140.00(7) 2_664 5_666 ?
Gd1 T1G Gd3 71.98(4) 6_556 5_666 ?
Gd2 T1G Gd3 69.39(4) 6_657 5_666 ?
Gd2 T1G Gd1 71.85(4) . 2_665 ?
Gd2 T1G Gd1 77.81(4) 2_664 2_665 ?
Gd1 T1G Gd1 83.36(5) 6_556 2_665 ?
Gd2 T1G Gd1 133.22(6) 6_657 2_665 ?
Gd3 T1G Gd1 135.80(6) 5_666 2_665 ?
Gd2 T1G Gd1 142.72(6) . . ?
Gd2 T1G Gd1 69.87(4) 2_664 . ?
Gd1 T1G Gd1 79.56(4) 6_556 . ?
Gd2 T1G Gd1 77.86(4) 6_657 . ?
Gd3 T1G Gd1 70.30(4) 5_666 . ?
Gd1 T1G Gd1 140.87(6) 2_665 . ?
T3S T2G T3G 0.00(8) 1_554 1_554 ?
T3S T2G Gd3 117.50(11) 1_554 6_556 ?
T3G T2G Gd3 117.50(11) 1_554 6_556 ?
T3S T2G Gd2 64.84(7) 1_554 3_656 ?
T3G T2G Gd2 64.84(7) 1_554 3_656 ?
Gd3 T2G Gd2 138.91(4) 6_556 3_656 ?
T3S T2G Gd2 64.84(7) 1_554 5_666 ?
T3G T2G Gd2 64.84(7) 1_554 5_666 ?
Gd3 T2G Gd2 138.91(4) 6_556 5_666 ?
Gd2 T2G Gd2 81.30(7) 3_656 5_666 ?
T3S T2G Gd2 140.21(3) 1_554 8_665 ?
T3G T2G Gd2 140.21(3) 1_554 8_665 ?
Gd3 T2G Gd2 70.89(5) 6_556 8_665 ?
Gd2 T2G Gd2 83.74(4) 3_656 8_665 ?
Gd2 T2G Gd2 136.36(9) 5_666 8_665 ?
T3S T2G Gd2 140.21(3) 1_554 2_564 ?
T3G T2G Gd2 140.21(3) 1_554 2_564 ?
Gd3 T2G Gd2 70.89(5) 6_556 2_564 ?
Gd2 T2G Gd2 136.36(9) 3_656 2_564 ?
Gd2 T2G Gd2 83.74(4) 5_666 2_564 ?
Gd2 T2G Gd2 79.47(7) 8_665 2_564 ?
T3S T2G Gd3 117.98(11) 1_554 . ?
T3G T2G Gd3 117.98(11) 1_554 . ?
Gd3 T2G Gd3 124.52(9) 6_556 . ?
Gd2 T2G Gd3 69.18(5) 3_656 . ?
Gd2 T2G Gd3 69.18(5) 5_666 . ?
Gd2 T2G Gd3 67.18(5) 8_665 . ?
Gd2 T2G Gd3 67.18(5) 2_564 . ?
T3S T2G Gd1 66.12(7) 1_554 5_665 ?
T3G T2G Gd1 66.12(7) 1_554 5_665 ?
Gd3 T2G Gd1 70.14(5) 6_556 5_665 ?
Gd2 T2G Gd1 130.84(9) 3_656 5_665 ?
Gd2 T2G Gd1 75.41(4) 5_666 5_665 ?
Gd2 T2G Gd1 140.71(9) 8_665 5_665 ?
Gd2 T2G Gd1 83.40(3) 2_564 5_665 ?
Gd3 T2G Gd1 135.59(4) . 5_665 ?
T3S T2G Gd1 66.12(7) 1_554 3_655 ?
T3G T2G Gd1 66.12(7) 1_554 3_655 ?
Gd3 T2G Gd1 70.14(5) 6_556 3_655 ?
Gd2 T2G Gd1 75.41(4) 3_656 3_655 ?
Gd2 T2G Gd1 130.84(9) 5_666 3_655 ?
Gd2 T2G Gd1 83.40(3) 8_665 3_655 ?
Gd2 T2G Gd1 140.71(9) 2_564 3_655 ?
Gd3 T2G Gd1 135.59(4) . 3_655 ?
Gd1 T2G Gd1 88.11(7) 5_665 3_655 ?
T2S T3G T2G 0.00(8) 1_556 1_556 ?
T2S T3G Gd3 118.87(11) 1_556 . ?
T2G T3G Gd3 118.87(11) 1_556 . ?
T2S T3G Gd2 63.56(7) 1_556 3_657 ?
T2G T3G Gd2 63.56(7) 1_556 3_657 ?
Gd3 T3G Gd2 139.41(4) . 3_657 ?
T2S T3G Gd2 63.56(7) 1_556 5_667 ?
T2G T3G Gd2 63.56(7) 1_556 5_667 ?
Gd3 T3G Gd2 139.41(4) . 5_667 ?
Gd2 T3G Gd2 80.25(7) 3_657 5_667 ?
T2S T3G Gd1 133.57(4) 1_556 8_766 ?
T2G T3G Gd1 133.57(4) 1_556 8_766 ?
Gd3 T3G Gd1 71.94(6) . 8_766 ?
Gd2 T3G Gd1 79.87(3) 3_657 8_766 ?
Gd2 T3G Gd1 139.23(9) 5_667 8_766 ?
T2S T3G Gd1 133.57(4) 1_556 2_665 ?
T2G T3G Gd1 133.57(4) 1_556 2_665 ?
Gd3 T3G Gd1 71.94(6) . 2_665 ?
Gd2 T3G Gd1 139.23(9) 3_657 2_665 ?
Gd2 T3G Gd1 79.87(3) 5_667 2_665 ?
Gd1 T3G Gd1 92.78(8) 8_766 2_665 ?
T2S T3G Gd3 114.94(11) 1_556 6_657 ?
T2G T3G Gd3 114.94(11) 1_556 6_657 ?
Gd3 T3G Gd3 126.20(9) . 6_657 ?
Gd2 T3G Gd3 67.92(5) 3_657 6_657 ?
Gd2 T3G Gd3 67.92(5) 5_667 6_657 ?
Gd1 T3G Gd3 71.69(5) 8_766 6_657 ?
Gd1 T3G Gd3 71.69(5) 2_665 6_657 ?
T2S T3G Gd1 65.28(6) 1_556 5_666 ?
T2G T3G Gd1 65.28(6) 1_556 5_666 ?
Gd3 T3G Gd1 71.66(5) . 5_666 ?
Gd2 T3G Gd1 128.73(9) 3_657 5_666 ?
Gd2 T3G Gd1 74.65(4) 5_667 5_666 ?
Gd1 T3G Gd1 143.49(9) 8_766 5_666 ?
Gd1 T3G Gd1 78.66(3) 2_665 5_666 ?
Gd3 T3G Gd1 135.33(4) 6_657 5_666 ?
T2S T3G Gd1 65.28(6) 1_556 3_656 ?
T2G T3G Gd1 65.28(6) 1_556 3_656 ?
Gd3 T3G Gd1 71.66(5) . 3_656 ?
Gd2 T3G Gd1 74.65(4) 3_657 3_656 ?
Gd2 T3G Gd1 128.73(9) 5_667 3_656 ?
Gd1 T3G Gd1 78.66(3) 8_766 3_656 ?
Gd1 T3G Gd1 143.49(9) 2_665 3_656 ?
Gd3 T3G Gd1 135.33(4) 6_657 3_656 ?
Gd1 T3G Gd1 87.38(7) 5_666 3_656 ?

loop_
_geom_bond_atom_site_label_1
_geom_bond_atom_site_label_2
_geom_bond_distance
_geom_bond_site_symmetry_2
_geom_bond_publ_flag
Gd1 T1S 2.9835(18) 6_656 ?
Gd1 T1G 2.9835(18) 6_656 ?
Gd1 T3S 3.071(2) 2_664 ?
Gd1 T3G 3.071(2) 2_664 ?
Gd1 T1S 3.1389(18) 2_664 ?
Gd1 T1G 3.1389(18) 2_664 ?
Gd1 T2S 3.198(2) 5_665 ?
Gd1 T2G 3.198(2) 5_665 ?
Gd1 T3S 3.219(2) 5_666 ?
Gd1 T3G 3.219(2) 5_666 ?
Gd1 T1G 3.2422(19) . ?
Gd2 T1G 2.8735(19) . ?
Gd2 T1S 2.9111(18) 2_665 ?
Gd2 T1G 2.9111(18) 2_665 ?
Gd2 T1S 3.0038(18) 6_557 ?
Gd2 T1G 3.0038(18) 6_557 ?
Gd2 T2S 3.017(2) 5_666 ?
Gd2 T2G 3.017(2) 5_666 ?
Gd2 T3S 3.050(2) 5_667 ?
Gd2 T3G 3.050(2) 5_667 ?
Gd2 T2S 3.075(2) 2_565 ?
Gd2 T2G 3.075(2) 2_565 ?
Gd3 T3G 2.985(3) . ?
Gd3 T2S 2.987(3) 6_656 ?
Gd3 T2G 2.987(3) 6_656 ?
Gd3 T1S 3.0697(17) 5_666 ?
Gd3 T1G 3.0697(17) 5_666 ?
Gd3 T1S 3.0697(17) 3_656 ?
Gd3 T1G 3.0697(17) 3_656 ?
Gd3 T3S 3.139(3) 6_557 ?
Gd3 T3G 3.139(3) 6_557 ?
Gd3 T2G 3.173(3) . ?
T1G Gd2 2.9111(18) 2_664 ?
T1G Gd1 2.9835(18) 6_556 ?
T1G Gd2 3.0038(18) 6_657 ?
T1G Gd3 3.0697(17) 5_666 ?
T1G Gd1 3.1389(18) 2_665 ?
T2G T3S 2.641(4) 1_554 ?
T2G T3G 2.641(4) 1_554 ?
T2G Gd3 2.987(3) 6_556 ?
T2G Gd2 3.017(2) 3_656 ?
T2G Gd2 3.017(2) 5_666 ?
T2G Gd2 3.075(2) 8_665 ?
T2G Gd2 3.075(2) 2_564 ?
T2G Gd1 3.198(2) 5_665 ?
T2G Gd1 3.198(2) 3_655 ?
T3G T2S 2.641(4) 1_556 ?
T3G T2G 2.641(4) 1_556 ?
T3G Gd2 3.050(2) 3_657 ?
T3G Gd2 3.050(2) 5_667 ?
T3G Gd1 3.071(2) 8_766 ?
T3G Gd1 3.071(2) 2_665 ?
T3G Gd3 3.139(3) 6_657 ?
T3G Gd1 3.219(2) 5_666 ?
T3G Gd1 3.219(2) 3_656 ?
